data_7115446
loop_
_publ_author_name
'Kyle D. Reichl'
'Alexander T. Radosevich'

_publ_section_title
;
 A phosphine-mediated stereocontrolled synthesis of Z-enediynes by a
 vicinal dialkynylation of ethynylphosphonium salts
;
_journal_name_full Chem.Commun.
_journal_page_first 9302
_journal_paper_doi 10.1039/C4cc03415E
_journal_volume 50
_journal_year 2014
_chemical_formula_moiety '2(C34 H26 P, B F4)'
_chemical_formula_sum 'C34 H26 B F4 P'
_chemical_formula_weight 552.33
_chemical_name_systematic
; 
 ? 
;
_space_group_IT_number 29
_symmetry_cell_setting orthorhombic
_symmetry_space_group_name_Hall 'P 2c -2ac'
_symmetry_space_group_name_H-M 'P c a 21'
_atom_sites_solution_hydrogens geom
_atom_sites_solution_primary direct
_atom_sites_solution_secondary difmap
_audit_creation_method SHELXL-97
_cell_angle_alpha 90.00
_cell_angle_beta 90.00
_cell_angle_gamma 90.00
_cell_formula_units_Z 8
_cell_length_a 20.732(3)
_cell_length_b 19.775(3)
_cell_length_c 13.7739(19)
_cell_measurement_reflns_used 6504
_cell_measurement_temperature 298(2)
_cell_measurement_theta_max 23.735
_cell_measurement_theta_min 2.283
_cell_volume 5647.0(14)
_computing_cell_refinement 'Bruker SMART'
_computing_data_collection 'Bruker SMART'
_computing_data_reduction 'Bruker SAINT'
_computing_molecular_graphics 'XSHELL, Bruker SHELXTL'
_computing_publication_material 'Bruker SHELXTL'
_computing_structure_refinement 'SHELXL-97 (Sheldrick, 1997)'
_computing_structure_solution 'SHELXS-97 (Sheldrick, 1990)'
_diffrn_ambient_temperature 298(2)
_diffrn_detector_area_resol_mean 8.34
_diffrn_measured_fraction_theta_full 0.997
_diffrn_measured_fraction_theta_max 0.997
_diffrn_measurement_device_type 'CCD area detector'
_diffrn_measurement_method 'phi and omega scans'
_diffrn_radiation_monochromator graphite
_diffrn_radiation_source 'fine-focus sealed tube'
_diffrn_radiation_type MoK\a
_diffrn_radiation_wavelength 0.71073
_diffrn_reflns_av_R_equivalents 0.0346
_diffrn_reflns_av_sigmaI/netI 0.0459
_diffrn_reflns_limit_h_max 27
_diffrn_reflns_limit_h_min -23
_diffrn_reflns_limit_k_max 26
_diffrn_reflns_limit_k_min -23
_diffrn_reflns_limit_l_max 13
_diffrn_reflns_limit_l_min -18
_diffrn_reflns_number 31645
_diffrn_reflns_theta_full 28.34
_diffrn_reflns_theta_max 28.34
_diffrn_reflns_theta_min 1.96
_exptl_absorpt_coefficient_mu 0.146
_exptl_absorpt_correction_T_max 0.9756
_exptl_absorpt_correction_T_min 0.9589
_exptl_absorpt_correction_type multi-scan
_exptl_absorpt_process_details SADABS
_exptl_crystal_colour colorless
_exptl_crystal_density_diffrn 1.299
_exptl_crystal_density_method 'not measured'
_exptl_crystal_description block
_exptl_crystal_F_000 2288
_exptl_crystal_size_max 0.29
_exptl_crystal_size_mid 0.26
_exptl_crystal_size_min 0.17
_refine_diff_density_max 0.442
_refine_diff_density_min -0.252
_refine_diff_density_rms 0.044
_refine_ls_abs_structure_details 'Flack H D (1983), Acta Cryst. A39, 876-881'
_refine_ls_abs_structure_Flack 0.01(8)
_refine_ls_extinction_method none
_refine_ls_goodness_of_fit_ref 1.019
_refine_ls_hydrogen_treatment noref
_refine_ls_matrix_type full
_refine_ls_number_parameters 757
_refine_ls_number_reflns 11499
_refine_ls_number_restraints 1
_refine_ls_restrained_S_all 1.019
_refine_ls_R_factor_all 0.0760
_refine_ls_R_factor_gt 0.0540
_refine_ls_shift/su_max 0.030
_refine_ls_shift/su_mean 0.001
_refine_ls_structure_factor_coef Fsqd
_refine_ls_weighting_details 'calc w=1/[\s^2^(Fo^2^)+(0.0780P)^2^+0.0000P] where P=(Fo^2^+2Fc^2^)/3'
_refine_ls_weighting_scheme calc
_refine_ls_wR_factor_gt 0.1252
_refine_ls_wR_factor_ref 0.1366
_reflns_number_gt 8569
_reflns_number_total 11499
_reflns_threshold_expression >2sigma(I)
_cod_data_source_file c4cc03415e2.cif
_cod_data_source_block kor8o
_cod_original_cell_volume 5646.9(13)
_cod_original_sg_symbol_H-M Pca2(1)
_cod_database_code 7115446

loop_
_symmetry_equiv_pos_as_xyz
'x, y, z'
'-x, -y, z+1/2'
'x+1/2, -y, z'
'-x+1/2, y, z+1/2'

loop_
_atom_site_label
_atom_site_type_symbol
_atom_site_fract_x
_atom_site_fract_y
_atom_site_fract_z
_atom_site_U_iso_or_equiv
_atom_site_adp_type
_atom_site_occupancy
_atom_site_symmetry_multiplicity
_atom_site_calc_flag
_atom_site_refinement_flags
B1 B 0.6228(2) 0.2522(2) 0.3091(3) 0.0624(11) Uani 1 1 d .
B2 B 0.2571(2) 0.2681(2) 0.8603(5) 0.0729(13) Uani 1 1 d .
C1 C 0.61546(12) 0.34752(13) 0.6311(2) 0.0375(6) Uani 1 1 d .
C2 C 0.62230(14) 0.28605(14) 0.5826(2) 0.0494(7) Uani 1 1 d .
H2 H 0.6005 0.2785 0.5245 0.059 Uiso 1 1 calc R
C3 C 0.66150(17) 0.23650(16) 0.6210(3) 0.0623(9) Uani 1 1 d .
H3 H 0.6661 0.1954 0.5888 0.075 Uiso 1 1 calc R
C4 C 0.69346(17) 0.24734(19) 0.7058(3) 0.0701(11) Uani 1 1 d .
H4 H 0.7209 0.2141 0.7299 0.084 Uiso 1 1 calc R
C5 C 0.68572(16) 0.30707(19) 0.7564(3) 0.0652(9) Uani 1 1 d .
H5 H 0.7069 0.3136 0.8152 0.078 Uiso 1 1 calc R
C6 C 0.64619(14) 0.35707(16) 0.7189(2) 0.0515(7) Uani 1 1 d .
H6 H 0.6403 0.3972 0.7530 0.062 Uiso 1 1 calc R
C7 C 0.48477(12) 0.37934(12) 0.5805(2) 0.0378(6) Uani 1 1 d .
C8 C 0.45443(15) 0.35698(14) 0.4971(3) 0.0486(7) Uani 1 1 d .
H8 H 0.4739 0.3635 0.4371 0.058 Uiso 1 1 calc R
C9 C 0.39536(15) 0.32505(16) 0.5025(3) 0.0563(9) Uani 1 1 d .
H9 H 0.3752 0.3097 0.4463 0.068 Uiso 1 1 calc R
C10 C 0.36672(15) 0.31608(15) 0.5906(3) 0.0597(9) Uani 1 1 d .
H10 H 0.3268 0.2948 0.5944 0.072 Uiso 1 1 calc R
C11 C 0.39654(15) 0.33833(16) 0.6745(3) 0.0531(8) Uani 1 1 d .
H11 H 0.3764 0.3324 0.7342 0.064 Uiso 1 1 calc R
C12 C 0.45596(14) 0.36925(15) 0.6701(2) 0.0441(7) Uani 1 1 d .
H12 H 0.4765 0.3832 0.7266 0.053 Uiso 1 1 calc R
C13 C 0.57616(13) 0.49023(13) 0.6364(2) 0.0396(6) Uani 1 1 d .
C14 C 0.63886(16) 0.51435(16) 0.6487(3) 0.0562(8) Uani 1 1 d .
H14 H 0.6740 0.4893 0.6270 0.067 Uiso 1 1 calc R
C15 C 0.6478(2) 0.5760(2) 0.6934(3) 0.0724(11) Uani 1 1 d .
H15 H 0.6895 0.5922 0.7033 0.087 Uiso 1 1 calc R
C16 C 0.5966(2) 0.61363(19) 0.7234(3) 0.0754(11) Uani 1 1 d .
H16 H 0.6035 0.6552 0.7532 0.090 Uiso 1 1 calc R
C17 C 0.5347(2) 0.59044(16) 0.7100(3) 0.0657(10) Uani 1 1 d .
H17 H 0.4999 0.6166 0.7302 0.079 Uiso 1 1 calc R
C18 C 0.52391(16) 0.52795(14) 0.6663(2) 0.0494(7) Uani 1 1 d .
H18 H 0.4821 0.5119 0.6574 0.059 Uiso 1 1 calc R
C19 C 0.59320(12) 0.41582(13) 0.4533(2) 0.0368(6) Uani 1 1 d .
H19 H 0.6117 0.3767 0.4281 0.044 Uiso 1 1 calc R
C20 C 0.59036(12) 0.46955(14) 0.39273(19) 0.0356(6) Uani 1 1 d .
C21 C 0.55599(13) 0.53429(14) 0.4144(2) 0.0394(6) Uani 1 1 d .
C22 C 0.49006(15) 0.53586(16) 0.4239(3) 0.0512(7) Uani 1 1 d .
H22 H 0.4661 0.4964 0.4167 0.061 Uiso 1 1 calc R
C23 C 0.45927(18) 0.59650(19) 0.4442(3) 0.0676(10) Uani 1 1 d .
H23 H 0.4146 0.5981 0.4501 0.081 Uiso 1 1 calc R
C24 C 0.4953(2) 0.65409(19) 0.4556(3) 0.0809(12) Uani 1 1 d .
H24 H 0.4748 0.6948 0.4695 0.097 Uiso 1 1 calc R
C25 C 0.5608(2) 0.65263(19) 0.4468(3) 0.0774(12) Uani 1 1 d .
H25 H 0.5847 0.6919 0.4557 0.093 Uiso 1 1 calc R
C26 C 0.59124(17) 0.59327(15) 0.4248(3) 0.0550(8) Uani 1 1 d .
H26 H 0.6358 0.5925 0.4168 0.066 Uiso 1 1 calc R
C27 C 0.62187(13) 0.46537(14) 0.3005(2) 0.0411(6) Uani 1 1 d .
C28 C 0.64673(13) 0.46177(15) 0.2230(2) 0.0440(7) Uani 1 1 d .
C29 C 0.67707(12) 0.45636(14) 0.1291(2) 0.0411(6) Uani 1 1 d .
C30 C 0.68025(17) 0.51173(17) 0.0678(3) 0.0645(9) Uani 1 1 d .
H30 H 0.6626 0.5528 0.0873 0.077 Uiso 1 1 calc R
C31 C 0.70922(19) 0.5067(2) -0.0217(3) 0.0721(10) Uani 1 1 d .
H31 H 0.7117 0.5442 -0.0622 0.086 Uiso 1 1 calc R
C32 C 0.73442(16) 0.44601(19) -0.0509(3) 0.0634(9) Uani 1 1 d .
H32 H 0.7538 0.4423 -0.1115 0.076 Uiso 1 1 calc R
C33 C 0.73128(14) 0.39120(17) 0.0081(3) 0.0537(8) Uani 1 1 d .
H33 H 0.7487 0.3503 -0.0125 0.064 Uiso 1 1 calc R
C34 C 0.70253(13) 0.39532(15) 0.0985(2) 0.0453(7) Uani 1 1 d .
H34 H 0.7003 0.3574 0.1383 0.054 Uiso 1 1 calc R
C35 C 0.49915(12) 0.10907(13) 0.1263(2) 0.0387(6) Uani 1 1 d .
C36 C 0.46857(14) 0.13122(14) 0.0415(2) 0.0450(7) Uani 1 1 d .
H36 H 0.4828 0.1162 -0.0188 0.054 Uiso 1 1 calc R
C37 C 0.41776(16) 0.17496(15) 0.0475(3) 0.0529(8) Uani 1 1 d .
H37 H 0.3971 0.1896 -0.0086 0.063 Uiso 1 1 calc R
C38 C 0.39718(16) 0.19726(16) 0.1368(3) 0.0627(10) Uani 1 1 d .
H38 H 0.3625 0.2270 0.1405 0.075 Uiso 1 1 calc R
C39 C 0.42689(17) 0.17634(19) 0.2201(3) 0.0686(10) Uani 1 1 d .
H39 H 0.4126 0.1920 0.2801 0.082 Uiso 1 1 calc R
C40 C 0.47790(16) 0.13210(16) 0.2151(3) 0.0554(8) Uani 1 1 d .
H40 H 0.4981 0.1177 0.2718 0.066 Uiso 1 1 calc R
C41 C 0.62650(13) 0.10152(14) 0.0443(2) 0.0407(6) Uani 1 1 d .
C42 C 0.67109(18) 0.06998(17) -0.0152(3) 0.0742(12) Uani 1 1 d .
H42 H 0.6700 0.0234 -0.0240 0.089 Uiso 1 1 calc R
C43 C 0.71708(18) 0.1086(2) -0.0612(3) 0.0831(13) Uani 1 1 d .
H43 H 0.7481 0.0874 -0.0994 0.100 Uiso 1 1 calc R
C44 C 0.71820(17) 0.1771(2) -0.0520(3) 0.0661(10) Uani 1 1 d .
H44 H 0.7500 0.2024 -0.0828 0.079 Uiso 1 1 calc R
C45 C 0.6720(2) 0.2083(2) 0.0031(4) 0.0939(15) Uani 1 1 d .
H45 H 0.6716 0.2552 0.0078 0.113 Uiso 1 1 calc R
C46 C 0.6264(2) 0.17107(18) 0.0512(3) 0.0775(12) Uani 1 1 d .
H46 H 0.5953 0.1927 0.0887 0.093 Uiso 1 1 calc R
C47 C 0.54941(13) -0.02389(12) 0.0598(2) 0.0377(6) Uani 1 1 d .
C48 C 0.59794(15) -0.07278(15) 0.0520(3) 0.0533(8) Uani 1 1 d .
H48 H 0.6393 -0.0638 0.0746 0.064 Uiso 1 1 calc R
C49 C 0.58377(19) -0.13457(17) 0.0103(3) 0.0655(10) Uani 1 1 d .
H49 H 0.6160 -0.1670 0.0040 0.079 Uiso 1 1 calc R
C50 C 0.52272(18) -0.14851(16) -0.0217(3) 0.0606(9) Uani 1 1 d .
H50 H 0.5136 -0.1903 -0.0494 0.073 Uiso 1 1 calc R
C51 C 0.47546(17) -0.10130(16) -0.0130(3) 0.0587(9) Uani 1 1 d .
H51 H 0.4340 -0.1112 -0.0345 0.070 Uiso 1 1 calc R
C52 C 0.48825(15) -0.03853(15) 0.0276(2) 0.0497(8) Uani 1 1 d .
H52 H 0.4556 -0.0065 0.0331 0.060 Uiso 1 1 calc R
C53 C 0.60592(13) 0.04303(13) 0.2313(2) 0.0393(6) Uani 1 1 d .
H53 H 0.6339 0.0770 0.2515 0.047 Uiso 1 1 calc R
C54 C 0.59885(12) -0.00901(13) 0.2922(2) 0.0381(6) Uani 1 1 d .
C55 C 0.55143(13) -0.06548(14) 0.2836(2) 0.0409(6) Uani 1 1 d .
C56 C 0.57364(16) -0.13224(15) 0.2865(3) 0.0536(8) Uani 1 1 d .
H56 H 0.6176 -0.1409 0.2912 0.064 Uiso 1 1 calc R
C57 C 0.5303(2) -0.18525(18) 0.2825(3) 0.0701(10) Uani 1 1 d .
H57 H 0.5454 -0.2295 0.2823 0.084 Uiso 1 1 calc R
C58 C 0.4659(2) -0.1731(2) 0.2789(3) 0.0766(12) Uani 1 1 d .
H58 H 0.4370 -0.2090 0.2774 0.092 Uiso 1 1 calc R
C59 C 0.44346(17) -0.1080(2) 0.2773(3) 0.0756(12) Uani 1 1 d .
H59 H 0.3993 -0.0999 0.2748 0.091 Uiso 1 1 calc R
C60 C 0.48625(15) -0.05374(17) 0.2794(3) 0.0568(8) Uani 1 1 d .
H60 H 0.4707 -0.0096 0.2781 0.068 Uiso 1 1 calc R
C61 C 0.63857(13) -0.01380(14) 0.3766(2) 0.0408(6) Uani 1 1 d .
C62 C 0.66636(14) -0.02614(15) 0.4518(2) 0.0454(7) Uani 1 1 d .
C63 C 0.69565(14) -0.04340(17) 0.5429(2) 0.0499(7) Uani 1 1 d .
C64 C 0.72763(15) -0.10432(19) 0.5526(3) 0.0638(9) Uani 1 1 d .
H64 H 0.7341 -0.1318 0.4987 0.077 Uiso 1 1 calc R
C65 C 0.7500(2) -0.1242(2) 0.6431(4) 0.0826(13) Uani 1 1 d .
H65 H 0.7711 -0.1654 0.6501 0.099 Uiso 1 1 calc R
C66 C 0.7410(2) -0.0837(3) 0.7213(4) 0.0979(16) Uani 1 1 d .
H66 H 0.7560 -0.0976 0.7818 0.117 Uiso 1 1 calc R
C67 C 0.7109(3) -0.0238(3) 0.7130(4) 0.1087(17) Uani 1 1 d .
H67 H 0.7051 0.0034 0.7674 0.130 Uiso 1 1 calc R
C68 C 0.6880(2) -0.0021(2) 0.6212(3) 0.0905(13) Uani 1 1 d .
H68 H 0.6680 0.0397 0.6145 0.109 Uiso 1 1 calc R
F1 F 0.67004(9) 0.28967(10) 0.35362(17) 0.0709(6) Uani 1 1 d .
F2 F 0.61271(19) 0.27737(18) 0.2167(2) 0.1383(12) Uani 1 1 d .
F3 F 0.6384(2) 0.18862(13) 0.3061(4) 0.1775(19) Uani 1 1 d .
F4 F 0.56530(12) 0.26304(17) 0.3563(3) 0.1205(11) Uani 1 1 d .
F5 F 0.30897(14) 0.23500(17) 0.8365(3) 0.1423(14) Uani 1 1 d .
F6B F 0.247(2) 0.3213(18) 0.905(4) 0.13(3) Uani 0.10 1 d P
F6A F 0.2037(3) 0.2344(4) 0.8659(7) 0.205(4) Uani 0.90 1 d P
F7A F 0.2425(8) 0.3098(11) 0.8022(19) 0.298(12) Uani 0.50 1 d P
F7B F 0.2737(5) 0.2800(8) 0.9584(8) 0.170(4) Uani 0.50 1 d P
F8A F 0.2629(5) 0.3332(5) 0.8715(13) 0.132(5) Uani 0.50 1 d P
F8B F 0.2252(11) 0.2330(8) 0.9242(19) 0.160(13) Uani 0.25 1 d P
F8C F 0.2453(13) 0.2700(8) 0.7572(13) 0.148(9) Uani 0.25 1 d P
P1 P 0.56581(3) 0.41104(3) 0.57516(5) 0.03350(15) Uani 1 1 d .
P2 P 0.56836(3) 0.05557(3) 0.11584(5) 0.03556(15) Uani 1 1 d .

loop_
_atom_site_aniso_label
_atom_site_aniso_U_11
_atom_site_aniso_U_22
_atom_site_aniso_U_33
_atom_site_aniso_U_23
_atom_site_aniso_U_13
_atom_site_aniso_U_12
B1 0.077(3) 0.066(2) 0.044(2) -0.0138(18) 0.010(2) -0.018(2)
B2 0.051(2) 0.072(3) 0.095(4) -0.009(3) 0.006(2) 0.007(2)
C1 0.0327(13) 0.0472(14) 0.0327(15) 0.0066(12) 0.0021(11) 0.0015(10)
C2 0.0591(17) 0.0507(16) 0.0385(16) 0.0060(14) 0.0042(14) 0.0042(13)
C3 0.074(2) 0.0512(17) 0.062(2) 0.0101(17) 0.013(2) 0.0184(15)
C4 0.058(2) 0.071(2) 0.081(3) 0.026(2) -0.003(2) 0.0171(17)
C5 0.060(2) 0.080(2) 0.055(2) 0.0157(19) -0.0189(17) 0.0009(18)
C6 0.0547(18) 0.0580(18) 0.0417(17) 0.0032(14) -0.0076(15) 0.0043(14)
C7 0.0378(13) 0.0342(13) 0.0415(15) -0.0006(12) -0.0004(13) 0.0015(10)
C8 0.0501(17) 0.0473(16) 0.0483(19) -0.0089(14) 0.0001(15) -0.0019(13)
C9 0.0465(18) 0.0535(18) 0.069(2) -0.0127(17) -0.0090(17) -0.0086(14)
C10 0.0416(16) 0.0511(17) 0.087(3) 0.0004(17) 0.0022(18) -0.0085(13)
C11 0.0473(18) 0.0532(18) 0.059(2) 0.0086(15) 0.0103(15) 0.0001(14)
C12 0.0421(15) 0.0493(16) 0.0409(17) 0.0048(13) 0.0033(13) -0.0013(12)
C13 0.0454(15) 0.0422(14) 0.0312(15) -0.0039(11) 0.0020(12) -0.0043(11)
C14 0.0551(18) 0.0569(18) 0.057(2) -0.0030(16) -0.0026(15) -0.0090(15)
C15 0.080(3) 0.070(2) 0.068(3) -0.007(2) -0.008(2) -0.031(2)
C16 0.119(3) 0.050(2) 0.057(2) -0.0120(18) 0.003(2) -0.021(2)
C17 0.098(3) 0.0483(18) 0.051(2) -0.0086(16) 0.019(2) 0.0106(18)
C18 0.0589(19) 0.0459(16) 0.0433(18) -0.0032(13) 0.0088(14) -0.0018(14)
C19 0.0363(13) 0.0403(14) 0.0337(14) -0.0030(11) 0.0021(12) 0.0034(11)
C20 0.0312(13) 0.0466(14) 0.0290(14) -0.0011(11) 0.0004(11) 0.0006(11)
C21 0.0464(16) 0.0410(14) 0.0307(14) 0.0037(12) 0.0001(12) 0.0054(12)
C22 0.0495(17) 0.0529(17) 0.051(2) 0.0051(15) 0.0061(15) 0.0083(14)
C23 0.064(2) 0.076(2) 0.063(2) 0.0074(19) 0.0161(19) 0.0299(19)
C24 0.120(4) 0.050(2) 0.073(3) 0.0012(19) 0.017(3) 0.030(2)
C25 0.105(3) 0.049(2) 0.078(3) -0.0076(19) -0.005(2) 0.001(2)
C26 0.0618(19) 0.0483(18) 0.055(2) 0.0032(15) -0.0005(17) -0.0038(15)
C27 0.0396(15) 0.0484(15) 0.0353(16) 0.0031(12) -0.0023(12) 0.0031(11)
C28 0.0368(14) 0.0555(16) 0.0397(17) 0.0032(14) 0.0009(13) 0.0074(12)
C29 0.0344(13) 0.0553(16) 0.0337(15) 0.0062(13) 0.0023(12) 0.0066(11)
C30 0.078(2) 0.0596(19) 0.056(2) 0.0058(18) 0.0163(19) 0.0179(17)
C31 0.092(3) 0.075(2) 0.049(2) 0.0229(18) 0.020(2) 0.007(2)
C32 0.053(2) 0.097(3) 0.0402(19) -0.0068(19) 0.0152(16) -0.0060(18)
C33 0.0411(17) 0.0675(19) 0.053(2) -0.0165(17) 0.0080(15) 0.0024(14)
C34 0.0424(15) 0.0494(15) 0.0442(19) 0.0009(12) 0.0021(13) 0.0033(12)
C35 0.0394(14) 0.0376(13) 0.0391(15) 0.0002(12) -0.0037(13) -0.0007(10)
C36 0.0514(17) 0.0424(15) 0.0412(16) 0.0004(12) -0.0018(14) -0.0017(12)
C37 0.0532(18) 0.0407(15) 0.065(2) 0.0051(14) -0.0165(16) 0.0030(13)
C38 0.0507(18) 0.0488(17) 0.089(3) -0.0072(19) -0.0013(19) 0.0105(14)
C39 0.071(2) 0.072(2) 0.064(3) -0.0101(19) 0.005(2) 0.0187(18)
C40 0.064(2) 0.0583(19) 0.0439(19) 0.0004(15) -0.0001(16) 0.0128(15)
C41 0.0434(15) 0.0467(15) 0.0321(14) 0.0055(12) -0.0026(12) -0.0031(11)
C42 0.073(2) 0.055(2) 0.094(3) 0.019(2) 0.040(2) 0.0146(17)
C43 0.064(2) 0.092(3) 0.094(3) 0.027(3) 0.036(2) 0.018(2)
C44 0.057(2) 0.079(3) 0.062(2) 0.019(2) -0.0019(18) -0.0187(18)
C45 0.109(3) 0.061(2) 0.112(4) -0.014(2) 0.044(3) -0.035(2)
C46 0.086(3) 0.054(2) 0.092(3) -0.020(2) 0.034(2) -0.0247(18)
C47 0.0444(14) 0.0381(13) 0.0306(15) 0.0012(11) -0.0049(12) -0.0018(10)
C48 0.0490(17) 0.0495(17) 0.061(2) -0.0092(15) -0.0090(16) 0.0054(13)
C49 0.076(2) 0.0505(18) 0.069(3) -0.0106(18) -0.008(2) 0.0135(17)
C50 0.086(3) 0.0428(16) 0.053(2) -0.0086(15) -0.0093(18) -0.0090(17)
C51 0.059(2) 0.0530(18) 0.064(2) -0.0037(16) -0.0107(17) -0.0203(15)
C52 0.0489(17) 0.0460(16) 0.054(2) 0.0021(14) -0.0070(14) -0.0008(13)
C53 0.0390(15) 0.0432(15) 0.0356(15) -0.0052(12) -0.0078(12) -0.0014(11)
C54 0.0373(14) 0.0429(14) 0.0341(15) -0.0021(12) 0.0002(12) 0.0015(11)
C55 0.0390(15) 0.0552(16) 0.0283(14) 0.0015(12) -0.0011(12) -0.0047(12)
C56 0.0570(18) 0.0467(17) 0.057(2) -0.0015(15) 0.0080(16) -0.0029(14)
C57 0.089(3) 0.0529(19) 0.068(3) -0.0073(17) 0.005(2) -0.0147(18)
C58 0.091(3) 0.077(3) 0.061(3) 0.007(2) -0.015(2) -0.041(2)
C59 0.045(2) 0.110(3) 0.072(3) 0.021(2) -0.0118(18) -0.023(2)
C60 0.0431(17) 0.065(2) 0.062(2) 0.0156(17) -0.0050(15) 0.0000(14)
C61 0.0380(14) 0.0488(15) 0.0356(15) 0.0038(12) -0.0024(12) -0.0035(11)
C62 0.0408(15) 0.0579(17) 0.0376(16) 0.0050(14) -0.0019(13) -0.0074(13)
C63 0.0384(15) 0.071(2) 0.0405(17) 0.0066(15) -0.0090(13) -0.0103(14)
C64 0.0490(19) 0.077(2) 0.065(2) 0.0183(19) -0.0147(17) -0.0073(16)
C65 0.060(2) 0.103(3) 0.085(3) 0.038(3) -0.023(2) -0.010(2)
C66 0.065(3) 0.166(5) 0.063(3) 0.033(3) -0.022(2) -0.022(3)
C67 0.124(4) 0.154(5) 0.048(3) -0.016(3) -0.018(3) 0.009(4)
C68 0.106(3) 0.111(3) 0.054(3) -0.018(3) -0.025(2) 0.025(3)
F1 0.0571(11) 0.0650(11) 0.0906(16) -0.0230(11) 0.0087(11) -0.0069(9)
F2 0.203(3) 0.147(3) 0.0654(19) -0.0002(19) -0.006(2) -0.035(2)
F3 0.210(4) 0.0486(15) 0.274(6) -0.040(2) -0.080(3) 0.0046(18)
F4 0.0746(16) 0.179(3) 0.108(2) -0.035(2) 0.0190(15) -0.0472(17)
F5 0.0828(17) 0.132(2) 0.212(4) -0.006(3) 0.047(2) 0.0321(17)
F6B 0.11(3) 0.049(18) 0.24(5) -0.08(2) 0.17(4) -0.030(15)
F6A 0.089(3) 0.213(7) 0.313(10) -0.142(7) 0.052(4) -0.059(3)
F7A 0.197(15) 0.28(2) 0.42(4) 0.26(2) 0.01(2) 0.106(18)
F7B 0.178(9) 0.214(11) 0.118(7) -0.040(8) -0.027(6) -0.012(9)
F8A 0.097(6) 0.066(4) 0.233(16) -0.055(8) 0.014(7) -0.022(4)
F8B 0.19(2) 0.082(10) 0.21(2) 0.094(14) 0.170(19) 0.052(11)
F8C 0.27(3) 0.095(11) 0.082(9) -0.027(9) -0.027(12) -0.058(14)
P1 0.0329(3) 0.0389(3) 0.0287(3) -0.0015(3) 0.0014(3) 0.0001(3)
P2 0.0376(3) 0.0365(3) 0.0326(4) 0.0005(3) -0.0040(3) 0.0003(3)

loop_
_atom_type_symbol
_atom_type_description
_atom_type_scat_dispersion_real
_atom_type_scat_dispersion_imag
_atom_type_scat_source
C C 0.0033 0.0016 'International Tables Vol C Tables 4.2.6.8 and 6.1.1.4'
H H 0.0000 0.0000 'International Tables Vol C Tables 4.2.6.8 and 6.1.1.4'
B B 0.0013 0.0007 'International Tables Vol C Tables 4.2.6.8 and 6.1.1.4'
F F 0.0171 0.0103 'International Tables Vol C Tables 4.2.6.8 and 6.1.1.4'
P P 0.1023 0.0942 'International Tables Vol C Tables 4.2.6.8 and 6.1.1.4'

loop_
_geom_angle_atom_site_label_1
_geom_angle_atom_site_label_2
_geom_angle_atom_site_label_3
_geom_angle
F3 B1 F1 111.0(4)
F3 B1 F4 112.5(4)
F1 B1 F4 108.9(3)
F3 B1 F2 110.9(4)
F1 B1 F2 109.0(3)
F4 B1 F2 104.4(4)
F7A B2 F6B 72(3)
F7A B2 F6A 100.4(11)
F6B B2 F6A 105.2(15)
F7A B2 F5 112.9(11)
F6B B2 F5 134(2)
F6A B2 F5 117.6(5)
F7A B2 F8B 134.1(13)
F6B B2 F8B 92(2)
F6A B2 F8B 41.4(13)
F5 B2 F8B 108.8(8)
F7A B2 F8A 54.4(13)
F6B B2 F8A 27.7(17)
F6A B2 F8A 125.5(7)
F5 B2 F8A 116.8(7)
F8B B2 F8A 119.6(12)
F7A B2 F7B 126.2(14)
F6B B2 F7B 55(3)
F6A B2 F7B 103.7(7)
F5 B2 F7B 97.1(6)
F8B B2 F7B 64.3(13)
F8A B2 F7B 72.6(8)
F7A B2 F8C 43.5(14)
F6B B2 F8C 116(3)
F6A B2 F8C 85.8(11)
F5 B2 F8C 84.6(11)
F8B B2 F8C 126.5(18)
F8A B2 F8C 96.1(10)
F7B B2 F8C 168.0(11)
C6 C1 C2 119.5(3)
C6 C1 P1 123.0(2)
C2 C1 P1 117.5(2)
C3 C2 C1 119.7(3)
C3 C2 H2 120.2
C1 C2 H2 120.2
C4 C3 C2 120.4(3)
C4 C3 H3 119.8
C2 C3 H3 119.8
C3 C4 C5 120.8(3)
C3 C4 H4 119.6
C5 C4 H4 119.6
C4 C5 C6 119.4(3)
C4 C5 H5 120.3
C6 C5 H5 120.3
C1 C6 C5 120.2(3)
C1 C6 H6 119.9
C5 C6 H6 119.9
C8 C7 C12 119.8(3)
C8 C7 P1 120.3(2)
C12 C7 P1 119.4(2)
C9 C8 C7 120.4(3)
C9 C8 H8 119.8
C7 C8 H8 119.8
C10 C9 C8 119.6(3)
C10 C9 H9 120.2
C8 C9 H9 120.2
C9 C10 C11 120.6(3)
C9 C10 H10 119.7
C11 C10 H10 119.7
C12 C11 C10 120.3(3)
C12 C11 H11 119.9
C10 C11 H11 119.9
C11 C12 C7 119.3(3)
C11 C12 H12 120.3
C7 C12 H12 120.3
C18 C13 C14 120.8(3)
C18 C13 P1 121.3(2)
C14 C13 P1 117.9(2)
C15 C14 C13 118.8(3)
C15 C14 H14 120.6
C13 C14 H14 120.6
C16 C15 C14 120.9(3)
C16 C15 H15 119.5
C14 C15 H15 119.5
C15 C16 C17 120.4(3)
C15 C16 H16 119.8
C17 C16 H16 119.8
C16 C17 C18 120.2(3)
C16 C17 H17 119.9
C18 C17 H17 119.9
C13 C18 C17 118.9(3)
C13 C18 H18 120.5
C17 C18 H18 120.5
C20 C19 P1 127.7(2)
C20 C19 H19 116.2
P1 C19 H19 116.2
C19 C20 C27 118.9(2)
C19 C20 C21 124.8(2)
C27 C20 C21 116.4(2)
C22 C21 C26 119.8(3)
C22 C21 C20 120.8(3)
C26 C21 C20 119.4(3)
C21 C22 C23 119.8(3)
C21 C22 H22 120.1
C23 C22 H22 120.1
C24 C23 C22 119.3(3)
C24 C23 H23 120.3
C22 C23 H23 120.3
C25 C24 C23 121.0(3)
C25 C24 H24 119.5
C23 C24 H24 119.5
C24 C25 C26 119.9(4)
C24 C25 H25 120.1
C26 C25 H25 120.1
C25 C26 C21 120.2(3)
C25 C26 H26 119.9
C21 C26 H26 119.9
C28 C27 C20 178.6(3)
C27 C28 C29 179.2(3)
C34 C29 C30 119.1(3)
C34 C29 C28 120.3(3)
C30 C29 C28 120.6(3)
C31 C30 C29 120.7(3)
C31 C30 H30 119.7
C29 C30 H30 119.7
C32 C31 C30 119.6(3)
C32 C31 H31 120.2
C30 C31 H31 120.2
C33 C32 C31 120.4(3)
C33 C32 H32 119.8
C31 C32 H32 119.8
C32 C33 C34 120.9(3)
C32 C33 H33 119.6
C34 C33 H33 119.6
C33 C34 C29 119.4(3)
C33 C34 H34 120.3
C29 C34 H34 120.3
C40 C35 C36 119.5(3)
C40 C35 P2 121.6(2)
C36 C35 P2 118.7(2)
C37 C36 C35 119.7(3)
C37 C36 H36 120.1
C35 C36 H36 120.1
C36 C37 C38 119.9(3)
C36 C37 H37 120.1
C38 C37 H37 120.1
C39 C38 C37 121.0(3)
C39 C38 H38 119.5
C37 C38 H38 119.5
C38 C39 C40 119.8(4)
C38 C39 H39 120.1
C40 C39 H39 120.1
C39 C40 C35 120.1(3)
C39 C40 H40 120.0
C35 C40 H40 120.0
C46 C41 C42 119.4(3)
C46 C41 P2 117.7(2)
C42 C41 P2 122.9(2)
C43 C42 C41 119.1(3)
C43 C42 H42 120.5
C41 C42 H42 120.5
C44 C43 C42 121.4(4)
C44 C43 H43 119.3
C42 C43 H43 119.3
C43 C44 C45 119.3(3)
C43 C44 H44 120.4
C45 C44 H44 120.4
C44 C45 C46 120.6(4)
C44 C45 H45 119.7
C46 C45 H45 119.7
C45 C46 C41 120.1(4)
C45 C46 H46 119.9
C41 C46 H46 119.9
C52 C47 C48 119.6(3)
C52 C47 P2 121.7(2)
C48 C47 P2 118.7(2)
C49 C48 C47 119.3(3)
C49 C48 H48 120.3
C47 C48 H48 120.3
C50 C49 C48 120.6(3)
C50 C49 H49 119.7
C48 C49 H49 119.7
C51 C50 C49 120.0(3)
C51 C50 H50 120.0
C49 C50 H50 120.0
C50 C51 C52 120.8(3)
C50 C51 H51 119.6
C52 C51 H51 119.6
C47 C52 C51 119.7(3)
C47 C52 H52 120.2
C51 C52 H52 120.2
C54 C53 P2 128.1(2)
C54 C53 H53 115.9
P2 C53 H53 115.9
C53 C54 C61 119.9(2)
C53 C54 C55 126.8(2)
C61 C54 C55 113.3(2)
C60 C55 C56 119.0(3)
C60 C55 C54 121.7(3)
C56 C55 C54 119.1(3)
C57 C56 C55 120.1(3)
C57 C56 H56 120.0
C55 C56 H56 120.0
C58 C57 C56 120.4(4)
C58 C57 H57 119.8
C56 C57 H57 119.8
C57 C58 C59 120.1(3)
C57 C58 H58 120.0
C59 C58 H58 120.0
C58 C59 C60 120.5(3)
C58 C59 H59 119.7
C60 C59 H59 119.7
C55 C60 C59 119.9(3)
C55 C60 H60 120.1
C59 C60 H60 120.1
C62 C61 C54 170.0(3)
C61 C62 C63 176.2(3)
C68 C63 C64 120.2(3)
C68 C63 C62 120.0(3)
C64 C63 C62 119.7(3)
C63 C64 C65 119.6(4)
C63 C64 H64 120.2
C65 C64 H64 120.2
C66 C65 C64 120.1(4)
C66 C65 H65 119.9
C64 C65 H65 119.9
C67 C66 C65 121.1(4)
C67 C66 H66 119.5
C65 C66 H66 119.5
C66 C67 C68 119.9(5)
C66 C67 H67 120.1
C68 C67 H67 120.1
C63 C68 C67 119.1(4)
C63 C68 H68 120.5
C67 C68 H68 120.5
F8A F6B F7B 117(6)
F8A F6B B2 82(3)
F7B F6B B2 70(2)
F8A F6B F7A 50(5)
F7B F6B F7A 121(2)
B2 F6B F7A 52.3(18)
F8B F6A B2 69.7(10)
F8C F7A F8A 144.4(19)
F8C F7A B2 81.8(15)
F8A F7A B2 67.9(11)
F8C F7A F6B 137(2)
F8A F7A F6B 24.3(13)
B2 F7A F6B 55(2)
F6B F7B B2 55.1(19)
F6B F7B F8B 85(2)
B2 F7B F8B 54.1(8)
F6B F7B F8A 19.8(10)
B2 F7B F8A 50.5(6)
F8B F7B F8A 94.6(10)
F6B F8A F7A 106(6)
F6B F8A B2 70(3)
F7A F8A B2 57.7(7)
F6B F8A F7B 43(6)
F7A F8A F7B 114.1(11)
B2 F8A F7B 56.9(7)
F6A F8B B2 68.8(10)
F6A F8B F7B 127.0(12)
B2 F8B F7B 61.6(9)
F7A F8C B2 54.7(12)
C19 P1 C13 111.14(13)
C19 P1 C7 110.91(13)
C13 P1 C7 113.47(12)
C19 P1 C1 105.04(13)
C13 P1 C1 109.88(13)
C7 P1 C1 105.93(12)
C53 P2 C35 111.07(13)
C53 P2 C47 110.90(13)
C35 P2 C47 112.16(12)
C53 P2 C41 105.34(13)
C35 P2 C41 106.41(13)
C47 P2 C41 110.65(13)

loop_
_geom_bond_atom_site_label_1
_geom_bond_atom_site_label_2
_geom_bond_distance
B1 F3 1.299(5)
B1 F1 1.372(4)
B1 F4 1.375(5)
B1 F2 1.382(5)
B2 F7A 1.188(11)
B2 F6B 1.23(3)
B2 F6A 1.294(7)
B2 F5 1.301(5)
B2 F8B 1.301(11)
B2 F8A 1.302(10)
B2 F7B 1.414(11)
B2 F8C 1.441(19)
C1 C6 1.380(4)
C1 C2 1.395(4)
C1 P1 1.798(3)
C2 C3 1.379(4)
C2 H2 0.9300
C3 C4 1.359(6)
C3 H3 0.9300
C4 C5 1.381(5)
C4 H4 0.9300
C5 C6 1.384(4)
C5 H5 0.9300
C6 H6 0.9300
C7 C8 1.382(4)
C7 C12 1.385(4)
C7 P1 1.795(3)
C8 C9 1.380(4)
C8 H8 0.9300
C9 C10 1.363(5)
C9 H9 0.9300
C10 C11 1.382(5)
C10 H10 0.9300
C11 C12 1.377(4)
C11 H11 0.9300
C12 H12 0.9300
C13 C18 1.378(4)
C13 C14 1.395(4)
C13 P1 1.792(3)
C14 C15 1.380(5)
C14 H14 0.9300
C15 C16 1.360(6)
C15 H15 0.9300
C16 C17 1.376(6)
C16 H16 0.9300
C17 C18 1.393(4)
C17 H17 0.9300
C18 H18 0.9300
C19 C20 1.352(4)
C19 P1 1.775(3)
C19 H19 0.9300
C20 C27 1.431(4)
C20 C21 1.495(4)
C21 C22 1.373(4)
C21 C26 1.384(4)
C22 C23 1.387(4)
C22 H22 0.9300
C23 C24 1.371(6)
C23 H23 0.9300
C24 C25 1.362(6)
C24 H24 0.9300
C25 C26 1.367(5)
C25 H25 0.9300
C26 H26 0.9300
C27 C28 1.187(4)
C28 C29 1.443(4)
C29 C34 1.383(4)
C29 C30 1.385(4)
C30 C31 1.375(5)
C30 H30 0.9300
C31 C32 1.368(5)
C31 H31 0.9300
C32 C33 1.356(5)
C32 H32 0.9300
C33 C34 1.382(4)
C33 H33 0.9300
C34 H34 0.9300
C35 C40 1.378(4)
C35 C36 1.400(4)
C35 P2 1.788(3)
C36 C37 1.366(4)
C36 H36 0.9300
C37 C38 1.374(5)
C37 H37 0.9300
C38 C39 1.367(5)
C38 H38 0.9300
C39 C40 1.374(5)
C39 H39 0.9300
C40 H40 0.9300
C41 C46 1.379(4)
C41 C42 1.384(5)
C41 P2 1.802(3)
C42 C43 1.376(5)
C42 H42 0.9300
C43 C44 1.361(5)
C43 H43 0.9300
C44 C45 1.369(6)
C44 H44 0.9300
C45 C46 1.370(5)
C45 H45 0.9300
C46 H46 0.9300
C47 C52 1.374(4)
C47 C48 1.399(4)
C47 P2 1.794(3)
C48 C49 1.381(4)
C48 H48 0.9300
C49 C50 1.368(5)
C49 H49 0.9300
C50 C51 1.359(5)
C50 H50 0.9300
C51 C52 1.387(4)
C51 H51 0.9300
C52 H52 0.9300
C53 C54 1.336(4)
C53 P2 1.788(3)
C53 H53 0.9300
C54 C61 1.428(4)
C54 C55 1.492(4)
C55 C60 1.372(4)
C55 C56 1.399(4)
C56 C57 1.381(5)
C56 H56 0.9300
C57 C58 1.358(6)
C57 H57 0.9300
C58 C59 1.369(6)
C58 H58 0.9300
C59 C60 1.392(5)
C59 H59 0.9300
C60 H60 0.9300
C61 C62 1.210(4)
C62 C63 1.436(4)
C63 C68 1.362(5)
C63 C64 1.382(5)
C64 C65 1.386(5)
C64 H64 0.9300
C65 C66 1.355(7)
C65 H65 0.9300
C66 C67 1.344(7)
C66 H66 0.9300
C67 C68 1.418(6)
C67 H67 0.9300
C68 H68 0.9300
F6B F8A 0.61(4)
F6B F7B 1.24(7)
F6B F7A 1.43(6)
F6A F8B 0.92(3)
F7A F8C 1.00(3)
F7A F8A 1.14(3)
F7B F8B 1.45(3)
F7B F8A 1.609(17)

loop_
_geom_torsion_atom_site_label_1
_geom_torsion_atom_site_label_2
_geom_torsion_atom_site_label_3
_geom_torsion_atom_site_label_4
_geom_torsion
C6 C1 C2 C3 -2.3(4)
P1 C1 C2 C3 178.0(2)
C1 C2 C3 C4 -0.1(5)
C2 C3 C4 C5 2.1(6)
C3 C4 C5 C6 -1.7(6)
C2 C1 C6 C5 2.8(4)
P1 C1 C6 C5 -177.6(2)
C4 C5 C6 C1 -0.8(5)
C12 C7 C8 C9 0.4(4)
P1 C7 C8 C9 172.1(2)
C7 C8 C9 C10 0.5(5)
C8 C9 C10 C11 -0.4(5)
C9 C10 C11 C12 -0.7(5)
C10 C11 C12 C7 1.6(5)
C8 C7 C12 C11 -1.5(4)
P1 C7 C12 C11 -173.2(2)
C18 C13 C14 C15 1.6(5)
P1 C13 C14 C15 178.4(3)
C13 C14 C15 C16 -1.4(6)
C14 C15 C16 C17 0.4(6)
C15 C16 C17 C18 0.5(6)
C14 C13 C18 C17 -0.7(5)
P1 C13 C18 C17 -177.4(3)
C16 C17 C18 C13 -0.4(5)
P1 C19 C20 C27 172.9(2)
P1 C19 C20 C21 -7.4(4)
C19 C20 C21 C22 -65.7(4)
C27 C20 C21 C22 113.9(3)
C19 C20 C21 C26 114.4(3)
C27 C20 C21 C26 -65.9(4)
C26 C21 C22 C23 -0.3(5)
C20 C21 C22 C23 179.9(3)
C21 C22 C23 C24 -0.6(5)
C22 C23 C24 C25 0.3(6)
C23 C24 C25 C26 1.1(7)
C24 C25 C26 C21 -2.0(6)
C22 C21 C26 C25 1.6(5)
C20 C21 C26 C25 -178.5(3)
C19 C20 C27 C28 106(13)
C21 C20 C27 C28 -74(13)
C20 C27 C28 C29 -94(24)
C27 C28 C29 C34 -5(22)
C27 C28 C29 C30 174(100)
C34 C29 C30 C31 -1.1(5)
C28 C29 C30 C31 179.9(3)
C29 C30 C31 C32 0.8(6)
C30 C31 C32 C33 -0.4(6)
C31 C32 C33 C34 0.2(5)
C32 C33 C34 C29 -0.4(5)
C30 C29 C34 C33 0.9(4)
C28 C29 C34 C33 179.9(3)
C40 C35 C36 C37 -0.5(4)
P2 C35 C36 C37 -176.5(2)
C35 C36 C37 C38 0.4(4)
C36 C37 C38 C39 0.1(5)
C37 C38 C39 C40 -0.3(5)
C38 C39 C40 C35 0.2(5)
C36 C35 C40 C39 0.2(5)
P2 C35 C40 C39 176.1(3)
C46 C41 C42 C43 4.3(6)
P2 C41 C42 C43 -174.8(3)
C41 C42 C43 C44 -2.3(7)
C42 C43 C44 C45 -1.0(7)
C43 C44 C45 C46 2.3(8)
C44 C45 C46 C41 -0.2(8)
C42 C41 C46 C45 -3.0(7)
P2 C41 C46 C45 176.1(4)
C52 C47 C48 C49 1.2(5)
P2 C47 C48 C49 179.0(3)
C47 C48 C49 C50 -1.0(6)
C48 C49 C50 C51 0.2(6)
C49 C50 C51 C52 0.4(6)
C48 C47 C52 C51 -0.6(5)
P2 C47 C52 C51 -178.3(3)
C50 C51 C52 C47 -0.2(5)
P2 C53 C54 C61 172.9(2)
P2 C53 C54 C55 -8.1(4)
C53 C54 C55 C60 -57.8(4)
C61 C54 C55 C60 121.2(3)
C53 C54 C55 C56 126.7(3)
C61 C54 C55 C56 -54.3(4)
C60 C55 C56 C57 1.8(5)
C54 C55 C56 C57 177.5(3)
C55 C56 C57 C58 -2.1(6)
C56 C57 C58 C59 1.2(6)
C57 C58 C59 C60 0.0(6)
C56 C55 C60 C59 -0.6(5)
C54 C55 C60 C59 -176.1(3)
C58 C59 C60 C55 -0.3(6)
C53 C54 C61 C62 173.7(17)
C55 C54 C61 C62 -5.4(19)
C54 C61 C62 C63 -18(7)
C61 C62 C63 C68 -92(5)
C61 C62 C63 C64 84(5)
C68 C63 C64 C65 2.2(5)
C62 C63 C64 C65 -173.2(3)
C63 C64 C65 C66 -0.7(6)
C64 C65 C66 C67 -0.4(7)
C65 C66 C67 C68 0.0(8)
C64 C63 C68 C67 -2.5(6)
C62 C63 C68 C67 172.8(4)
C66 C67 C68 C63 1.5(8)
F7A B2 F6B F8A -45(6)
F6A B2 F6B F8A -141(6)
F5 B2 F6B F8A 61(9)
F8B B2 F6B F8A 179(7)
F7B B2 F6B F8A 123(7)
F8C B2 F6B F8A -48(7)
F7A B2 F6B F7B -167.4(19)
F6A B2 F6B F7B 96.3(17)
F5 B2 F6B F7B -62(3)
F8B B2 F6B F7B 56.5(17)
F8A B2 F6B F7B -123(7)
F8C B2 F6B F7B -171.0(14)
F6A B2 F6B F7A -96.3(14)
F5 B2 F6B F7A 105(3)
F8B B2 F6B F7A -136.1(16)
F8A B2 F6B F7A 45(6)
F7B B2 F6B F7A 167.4(19)
F8C B2 F6B F7A -4(2)
F7A B2 F6A F8B -149.6(18)
F6B B2 F6A F8B -75(4)
F5 B2 F6A F8B 87.6(13)
F8A B2 F6A F8B -96.2(17)
F7B B2 F6A F8B -18.1(13)
F8C B2 F6A F8B 169.3(15)
F6B B2 F7A F8C -175(3)
F6A B2 F7A F8C -73(2)
F5 B2 F7A F8C 54(2)
F8B B2 F7A F8C -100(3)
F8A B2 F7A F8C 161(2)
F7B B2 F7A F8C 171.9(18)
F6B B2 F7A F8A 23.7(18)
F6A B2 F7A F8A 126.5(11)
F5 B2 F7A F8A -107.4(12)
F8B B2 F7A F8A 99(2)
F7B B2 F7A F8A 10.9(17)
F8C B2 F7A F8A -161(2)
F6A B2 F7A F6B 102.8(19)
F5 B2 F7A F6B -131.2(19)
F8B B2 F7A F6B 75(3)
F8A B2 F7A F6B -23.7(18)
F7B B2 F7A F6B -13(2)
F8C B2 F7A F6B 175(3)
F8A F6B F7A F8C 122(6)
F7B F6B F7A F8C 21(6)
B2 F6B F7A F8C 7(4)
F7B F6B F7A F8A -101(7)
B2 F6B F7A F8A -115(6)
F8A F6B F7A B2 115(6)
F7B F6B F7A B2 14(2)
F8A F6B F7B B2 -70(6)
F7A F6B F7B B2 -12(2)
F8A F6B F7B F8B -118(6)
B2 F6B F7B F8B -48.8(12)
F7A F6B F7B F8B -60(3)
B2 F6B F7B F8A 70(6)
F7A F6B F7B F8A 58(4)
F7A B2 F7B F6B 15(2)
F6A B2 F7B F6B -99.1(17)
F5 B2 F7B F6B 140.2(17)
F8B B2 F7B F6B -112.3(19)
F8A B2 F7B F6B 24.2(16)
F8C B2 F7B F6B 43(6)
F7A B2 F7B F8B 127.2(14)
F6B B2 F7B F8B 112.3(19)
F6A B2 F7B F8B 13.2(10)
F5 B2 F7B F8B -107.5(8)
F8A B2 F7B F8B 136.5(10)
F8C B2 F7B F8B 155(6)
F7A B2 F7B F8A -9.3(14)
F6B B2 F7B F8A -24.2(16)
F6A B2 F7B F8A -123.3(7)
F5 B2 F7B F8A 116.0(7)
F8B B2 F7B F8A -136.5(10)
F8C B2 F7B F8A 19(6)
F7B F6B F8A F7A 109(6)
B2 F6B F8A F7A 46(4)
F7B F6B F8A B2 63(3)
F7A F6B F8A B2 -46(4)
B2 F6B F8A F7B -63(3)
F7A F6B F8A F7B -109(6)
F8C F7A F8A F6B -87(7)
B2 F7A F8A F6B -54(5)
F8C F7A F8A B2 -34(4)
F6B F7A F8A B2 54(5)
F8C F7A F8A F7B -42(5)
B2 F7A F8A F7B -8.5(13)
F6B F7A F8A F7B 45(5)
F7A B2 F8A F6B 124(7)
F6A B2 F8A F6B 48(8)
F5 B2 F8A F6B -135(7)
F8B B2 F8A F6B -1(8)
F7B B2 F8A F6B -46(7)
F8C B2 F8A F6B 138(7)
F6B B2 F8A F7A -124(7)
F6A B2 F8A F7A -76.2(17)
F5 B2 F8A F7A 100.0(13)
F8B B2 F8A F7A -125(2)
F7B B2 F8A F7A -170.8(14)
F8C B2 F8A F7A 13.0(17)
F7A B2 F8A F7B 170.8(14)
F6B B2 F8A F7B 46(7)
F6A B2 F8A F7B 94.6(10)
F5 B2 F8A F7B -89.2(9)
F8B B2 F8A F7B 45.5(15)
F8C B2 F8A F7B -176.2(12)
B2 F7B F8A F6B 96(7)
F8B F7B F8A F6B 62(7)
F6B F7B F8A F7A -87(6)
B2 F7B F8A F7A 8.5(13)
F8B F7B F8A F7A -25.5(18)
F6B F7B F8A B2 -96(7)
F8B F7B F8A B2 -34.0(8)
B2 F6A F8B F7B 21.6(15)
F7A B2 F8B F6A 44(3)
F6B B2 F8B F6A 111(3)
F5 B2 F8B F6A -110.7(11)
F8A B2 F8B F6A 111.4(15)
F7B B2 F8B F6A 160.4(14)
F8C B2 F8B F6A -13.4(18)
F7A B2 F8B F7B -116(2)
F6B B2 F8B F7B -49(3)
F6A B2 F8B F7B -160.4(14)
F5 B2 F8B F7B 88.9(8)
F8A B2 F8B F7B -49.0(13)
F8C B2 F8B F7B -173.8(13)
F6B F7B F8B F6A 27(2)
B2 F7B F8B F6A -23.0(16)
F8A F7B F8B F6A 9(2)
F6B F7B F8B B2 49.6(13)
F8A F7B F8B B2 32.2(7)
F8A F7A F8C B2 31(4)
F6B F7A F8C B2 -6(3)
F6B B2 F8C F7A 5(3)
F6A B2 F8C F7A 109.8(19)
F5 B2 F8C F7A -131.9(19)
F8B B2 F8C F7A 118.6(18)
F8A B2 F8C F7A -15(2)
F7B B2 F8C F7A -33(7)
C20 C19 P1 C13 -34.0(3)
C20 C19 P1 C7 93.2(3)
C20 C19 P1 C1 -152.8(2)
C18 C13 P1 C19 113.5(3)
C14 C13 P1 C19 -63.3(3)
C18 C13 P1 C7 -12.3(3)
C14 C13 P1 C7 170.9(2)
C18 C13 P1 C1 -130.7(2)
C14 C13 P1 C1 52.5(3)
C8 C7 P1 C19 5.6(3)
C12 C7 P1 C19 177.2(2)
C8 C7 P1 C13 131.5(2)
C12 C7 P1 C13 -56.8(3)
C8 C7 P1 C1 -107.9(2)
C12 C7 P1 C1 63.8(2)
C6 C1 P1 C19 131.1(2)
C2 C1 P1 C19 -49.2(2)
C6 C1 P1 C13 11.5(3)
C2 C1 P1 C13 -168.8(2)
C6 C1 P1 C7 -111.4(3)
C2 C1 P1 C7 68.2(2)
C54 C53 P2 C35 97.4(3)
C54 C53 P2 C47 -28.0(3)
C54 C53 P2 C41 -147.7(3)
C40 C35 P2 C53 -3.9(3)
C36 C35 P2 C53 172.1(2)
C40 C35 P2 C47 120.8(3)
C36 C35 P2 C47 -63.2(2)
C40 C35 P2 C41 -118.1(3)
C36 C35 P2 C41 57.9(2)
C52 C47 P2 C53 126.4(3)
C48 C47 P2 C53 -51.3(3)
C52 C47 P2 C35 1.6(3)
C48 C47 P2 C35 -176.1(2)
C52 C47 P2 C41 -117.1(3)
C48 C47 P2 C41 65.2(3)
C46 C41 P2 C53 -87.0(3)
C42 C41 P2 C53 92.1(3)
C46 C41 P2 C35 31.0(3)
C42 C41 P2 C35 -149.9(3)
C46 C41 P2 C47 153.1(3)
C42 C41 P2 C47 -27.8(3)
